data_4310086
loop_
_publ_author_name
'Chao-Yi Chiang'
'Jonghyuk Lee'
'Christopher Dalrymple'
'Michael C. Sarahan'
'Joseph H. Reibenspies'
'Marcetta Y. Darensbourg'

_publ_section_title
;
Synthesis and Molecular Structures of Mononitrosyl (N2S2)M(NO) Complexes (M
= Fe, Co)
;
_journal_name_full 'Inorganic Chemistry'
_journal_page_first 9007
_journal_page_last 9016
_journal_paper_doi 10.1021/ic051027s
_journal_volume 44
_journal_year 2005
_chemical_formula_sum 'C10 H20 Co N3 O S2'
_chemical_formula_weight 321.34
_chemical_name_systematic
; 
 ? 
;
_space_group_IT_number 14
_symmetry_cell_setting monoclinic
_symmetry_space_group_name_Hall '-P 2yn'
_symmetry_space_group_name_H-M 'P 1 21/n 1'
_atom_sites_solution_hydrogens geom
_atom_sites_solution_primary direct
_atom_sites_solution_secondary difmap
_audit_creation_method SHELXL-97
_cell_angle_alpha 90.00
_cell_angle_beta 112.703(8)
_cell_angle_gamma 90.00
_cell_formula_units_Z 4
_cell_length_a 7.697(4)
_cell_length_b 23.622(12)
_cell_length_c 7.705(4)
_cell_measurement_reflns_used 1217
_cell_measurement_temperature 110(2)
_cell_measurement_theta_max 23.39
_cell_measurement_theta_min 2.99
_cell_volume 1292.4(12)
_computing_cell_refinement 'Bruker SMART'
_computing_data_collection 'Bruker SMART'
_computing_data_reduction 'Bruker SAINT'
_computing_molecular_graphics 'Bruker SHELXTL'
_computing_publication_material 'Bruker SHELXTL'
_computing_structure_refinement 'SHELXL-97 (Sheldrick, 1997)'
_computing_structure_solution 'SHELXS-97 (Sheldrick, 1990)'
_diffrn_ambient_temperature 110(2)
_diffrn_measured_fraction_theta_full 0.990
_diffrn_measured_fraction_theta_max 0.990
_diffrn_measurement_device_type 'CCD area detector'
_diffrn_measurement_method 'phi and omega scans'
_diffrn_radiation_monochromator graphite
_diffrn_radiation_source 'fine-focus sealed tube'
_diffrn_radiation_type MoK\a
_diffrn_radiation_wavelength 0.71073
_diffrn_reflns_av_R_equivalents 0.0670
_diffrn_reflns_av_sigmaI/netI 0.0581
_diffrn_reflns_limit_h_max 9
_diffrn_reflns_limit_h_min -9
_diffrn_reflns_limit_k_max 28
_diffrn_reflns_limit_k_min -27
_diffrn_reflns_limit_l_max 9
_diffrn_reflns_limit_l_min -9
_diffrn_reflns_number 9941
_diffrn_reflns_theta_full 25.00
_diffrn_reflns_theta_max 25.00
_diffrn_reflns_theta_min 2.99
_exptl_absorpt_coefficient_mu 1.638
_exptl_absorpt_correction_T_max 0.9525
_exptl_absorpt_correction_T_min 0.4947
_exptl_absorpt_correction_type multi-scan
_exptl_absorpt_process_details sadabs
_exptl_crystal_colour blue
_exptl_crystal_density_diffrn 1.652
_exptl_crystal_density_meas 0
_exptl_crystal_density_method 'not measured'
_exptl_crystal_description needle
_exptl_crystal_F_000 672
_exptl_crystal_size_max 0.50
_exptl_crystal_size_mid 0.03
_exptl_crystal_size_min 0.03
_refine_diff_density_max 0.471
_refine_diff_density_min -0.683
_refine_diff_density_rms 0.108
_refine_ls_extinction_method none
_refine_ls_goodness_of_fit_ref 1.092
_refine_ls_hydrogen_treatment riding
_refine_ls_matrix_type full
_refine_ls_number_parameters 158
_refine_ls_number_reflns 2250
_refine_ls_number_restraints 96
_refine_ls_restrained_S_all 1.084
_refine_ls_R_factor_all 0.0744
_refine_ls_R_factor_gt 0.0593
_refine_ls_shift/su_max 0.053
_refine_ls_shift/su_mean 0.006
_refine_ls_structure_factor_coef Fsqd
_refine_ls_weighting_details 'calc w=1/[\s^2^(Fo^2^)+(0.0248P)^2^+6.0000P] where P=(Fo^2^+2Fc^2^)/3'
_refine_ls_weighting_scheme calc
_refine_ls_wR_factor_gt 0.1044
_refine_ls_wR_factor_ref 0.1098
_reflns_number_gt 1914
_reflns_number_total 2250
_reflns_threshold_expression >2sigma(I)
_cod_data_source_file ic051027ssi20050622_045809_3.cif
_cod_data_source_block md311
_cod_depositor_comments
;
The following automatic conversions were performed:
'_symmetry_cell_setting' value 'Monoclinic' changed to 'monoclinic'
according to '/home/saulius/struct/CIF-dictionaries/cif_core.dic'
dictionary named 'cif_core.dic' version 2.4.1 from 2010-06-29.

Automatic conversion script
Id: cif_fix_enum 1527 2010-12-29 10:47:43Z saulius 
;
_cod_original_cell_volume 1292.2(11)
_cod_database_code 4310086

loop_
_symmetry_equiv_pos_as_xyz
'x, y, z'
'-x+1/2, y+1/2, -z+1/2'
'-x, -y, -z'
'x-1/2, -y-1/2, z-1/2'

loop_
_atom_site_label
_atom_site_type_symbol
_atom_site_fract_x
_atom_site_fract_y
_atom_site_fract_z
_atom_site_U_iso_or_equiv
_atom_site_adp_type
_atom_site_occupancy
_atom_site_symmetry_multiplicity
_atom_site_calc_flag
_atom_site_refinement_flags
_atom_site_disorder_assembly
_atom_site_disorder_group
Co1 Co 0.30451(9) 0.12294(3) 0.74874(9) 0.00980(19) Uani 1 1 d . A .
S1 S 0.57934(19) 0.11585(6) 0.98903(19) 0.0216(3) Uani 1 1 d . . .
S2 S 0.44405(19) 0.17668(6) 0.60159(19) 0.0191(3) Uani 1 1 d . . .
O1A O 0.3648(10) 0.0447(2) 0.5299(8) 0.0272(13) Uani 0.728(8) 1 d PU A -1
O1B O 0.243(3) 0.0543(6) 0.457(2) 0.0272(13) Uani 0.272(8) 1 d PU A -2
N1 N 0.1807(6) 0.09048(17) 0.9185(6) 0.0145(8) Uani 1 1 d U . .
N2 N 0.0563(6) 0.16253(17) 0.6003(6) 0.0125(8) Uani 1 1 d U . .
N3 N 0.2778(6) 0.06014(19) 0.6169(6) 0.0205(10) Uani 1 1 d U . .
C1 C 0.5052(7) 0.0774(2) 1.1541(7) 0.0175(11) Uani 1 1 d U . .
H1A H 0.5991 0.0478 1.2179 0.021 Uiso 1 1 calc R . .
H1B H 0.4989 0.1038 1.2513 0.021 Uiso 1 1 calc R . .
C2 C 0.3167(7) 0.0506(2) 1.0548(7) 0.0175(10) Uani 1 1 d U . .
H2A H 0.2657 0.0383 1.1487 0.021 Uiso 1 1 calc R . .
H2B H 0.3312 0.0166 0.9866 0.021 Uiso 1 1 calc R . .
C3 C 0.1341(7) 0.1386(2) 1.0189(7) 0.0153(10) Uani 1 1 d U . .
H3A H 0.2220 0.1380 1.1526 0.018 Uiso 1 1 calc R . .
H3B H 0.0051 0.1332 1.0150 0.018 Uiso 1 1 calc R . .
C4 C 0.1452(8) 0.1957(2) 0.9370(7) 0.0168(10) Uani 1 1 d U . .
H4A H 0.2779 0.2024 0.9545 0.020 Uiso 1 1 calc R . .
H4B H 0.1114 0.2248 1.0111 0.020 Uiso 1 1 calc R . .
C5 C 0.0226(7) 0.2048(2) 0.7301(7) 0.0164(10) Uani 1 1 d U . .
H5A H -0.1114 0.2029 0.7137 0.020 Uiso 1 1 calc R . .
H5B H 0.0463 0.2433 0.6934 0.020 Uiso 1 1 calc R . .
C6 C -0.1049(7) 0.1220(2) 0.5253(7) 0.0174(10) Uani 1 1 d U . .
H6A H -0.0750 0.0934 0.4469 0.021 Uiso 1 1 calc R . .
H6B H -0.2178 0.1430 0.4425 0.021 Uiso 1 1 calc R . .
C7 C -0.1524(7) 0.0915(2) 0.6734(7) 0.0190(10) Uani 1 1 d U . .
H7A H -0.1937 0.1199 0.7441 0.023 Uiso 1 1 calc R . .
H7B H -0.2601 0.0659 0.6097 0.023 Uiso 1 1 calc R . .
C8 C 0.0052(7) 0.0575(2) 0.8111(7) 0.0181(10) Uani 1 1 d U . .
H8A H 0.0377 0.0266 0.7421 0.022 Uiso 1 1 calc R . .
H8B H -0.0403 0.0398 0.9022 0.022 Uiso 1 1 calc R . .
C9 C 0.0666(8) 0.1923(2) 0.4343(7) 0.0172(10) Uani 1 1 d U . .
H9A H -0.0401 0.2191 0.3835 0.021 Uiso 1 1 calc R . .
H9B H 0.0549 0.1643 0.3348 0.021 Uiso 1 1 calc R . .
C10 C 0.2491(7) 0.2244(2) 0.4839(7) 0.0194(11) Uani 1 1 d U . .
H10A H 0.2529 0.2565 0.5676 0.023 Uiso 1 1 calc R . .
H10B H 0.2588 0.2396 0.3682 0.023 Uiso 1 1 calc R . .

loop_
_atom_site_aniso_label
_atom_site_aniso_U_11
_atom_site_aniso_U_22
_atom_site_aniso_U_33
_atom_site_aniso_U_23
_atom_site_aniso_U_13
_atom_site_aniso_U_12
Co1 0.0083(4) 0.0116(3) 0.0115(3) 0.0000(3) 0.0060(3) -0.0001(3)
S1 0.0112(7) 0.0308(8) 0.0221(7) 0.0067(6) 0.0057(6) -0.0025(6)
S2 0.0149(7) 0.0222(7) 0.0240(8) 0.0061(6) 0.0115(6) -0.0014(6)
O1A 0.033(3) 0.023(2) 0.029(3) -0.010(2) 0.016(2) -0.004(2)
O1B 0.033(3) 0.023(2) 0.029(3) -0.010(2) 0.016(2) -0.004(2)
N1 0.0117(18) 0.0159(17) 0.0172(17) -0.0029(15) 0.0070(15) -0.0048(15)
N2 0.0097(17) 0.0171(17) 0.0123(17) 0.0021(14) 0.0060(15) 0.0019(14)
N3 0.021(2) 0.022(2) 0.024(2) -0.0037(19) 0.014(2) -0.0022(19)
C1 0.019(3) 0.016(2) 0.017(2) 0.0017(19) 0.007(2) 0.002(2)
C2 0.017(2) 0.016(2) 0.019(2) 0.0019(18) 0.0073(18) -0.0020(18)
C3 0.013(2) 0.020(2) 0.015(2) -0.0050(17) 0.0079(17) -0.0001(17)
C4 0.018(2) 0.018(2) 0.017(2) -0.0085(18) 0.0089(18) 0.0043(18)
C5 0.015(2) 0.019(2) 0.016(2) -0.0002(18) 0.0083(18) 0.0037(18)
C6 0.008(2) 0.024(2) 0.021(2) -0.0001(19) 0.0055(17) -0.0064(18)
C7 0.009(2) 0.026(2) 0.021(2) -0.0021(18) 0.0055(17) -0.0084(17)
C8 0.013(2) 0.020(2) 0.019(2) -0.0018(18) 0.0038(18) -0.0092(18)
C9 0.018(2) 0.019(2) 0.013(2) 0.0010(18) 0.0051(18) 0.0022(18)
C10 0.021(3) 0.020(2) 0.016(2) 0.005(2) 0.006(2) 0.000(2)

loop_
_atom_type_symbol
_atom_type_description
_atom_type_scat_dispersion_real
_atom_type_scat_dispersion_imag
_atom_type_scat_source
C C 0.0033 0.0016 'International Tables Vol C Tables 4.2.6.8 and 6.1.1.4'
H H 0.0000 0.0000 'International Tables Vol C Tables 4.2.6.8 and 6.1.1.4'
N N 0.0061 0.0033 'International Tables Vol C Tables 4.2.6.8 and 6.1.1.4'
O O 0.0106 0.0060 'International Tables Vol C Tables 4.2.6.8 and 6.1.1.4'
S S 0.1246 0.1234 'International Tables Vol C Tables 4.2.6.8 and 6.1.1.4'
Co Co 0.3494 0.9721 'International Tables Vol C Tables 4.2.6.8 and 6.1.1.4'

loop_
_geom_angle_atom_site_label_1
_geom_angle_atom_site_label_2
_geom_angle_atom_site_label_3
_geom_angle
_geom_angle_site_symmetry_1
_geom_angle_site_symmetry_3
_geom_angle_publ_flag
N3 Co1 N2 100.80(19) . . ?
N3 Co1 N1 94.23(19) . . ?
N2 Co1 N1 87.91(17) . . ?
N3 Co1 S1 106.20(16) . . ?
N2 Co1 S1 152.93(12) . . ?
N1 Co1 S1 88.13(13) . . ?
N3 Co1 S2 99.06(15) . . ?
N2 Co1 S2 89.12(12) . . ?
N1 Co1 S2 166.71(12) . . ?
S1 Co1 S2 88.63(7) . . ?
C1 S1 Co1 99.52(18) . . ?
C10 S2 Co1 98.03(18) . . ?
C2 N1 C3 111.0(4) . . ?
C2 N1 C8 107.3(4) . . ?
C3 N1 C8 109.6(4) . . ?
C2 N1 Co1 108.3(3) . . ?
C3 N1 Co1 108.1(3) . . ?
C8 N1 Co1 112.7(3) . . ?
C9 N2 C6 106.4(4) . . ?
C9 N2 C5 109.7(4) . . ?
C6 N2 C5 110.6(4) . . ?
C9 N2 Co1 110.5(3) . . ?
C6 N2 Co1 112.4(3) . . ?
C5 N2 Co1 107.3(3) . . ?
O1B N3 O1A 46.0(8) . . ?
O1B N3 Co1 129.6(8) . . ?
O1A N3 Co1 128.7(4) . . ?
C2 C1 S1 110.9(4) . . ?
C2 C1 H1A 109.5 . . ?
S1 C1 H1A 109.5 . . ?
C2 C1 H1B 109.5 . . ?
S1 C1 H1B 109.5 . . ?
H1A C1 H1B 108.0 . . ?
C1 C2 N1 111.8(4) . . ?
C1 C2 H2A 109.3 . . ?
N1 C2 H2A 109.3 . . ?
C1 C2 H2B 109.3 . . ?
N1 C2 H2B 109.3 . . ?
H2A C2 H2B 107.9 . . ?
N1 C3 C4 113.6(4) . . ?
N1 C3 H3A 108.8 . . ?
C4 C3 H3A 108.8 . . ?
N1 C3 H3B 108.8 . . ?
C4 C3 H3B 108.8 . . ?
H3A C3 H3B 107.7 . . ?
C3 C4 C5 117.0(4) . . ?
C3 C4 H4A 108.0 . . ?
C5 C4 H4A 108.1 . . ?
C3 C4 H4B 108.0 . . ?
C5 C4 H4B 108.0 . . ?
H4A C4 H4B 107.3 . . ?
N2 C5 C4 113.9(4) . . ?
N2 C5 H5A 108.8 . . ?
C4 C5 H5A 108.8 . . ?
N2 C5 H5B 108.8 . . ?
C4 C5 H5B 108.8 . . ?
H5A C5 H5B 107.7 . . ?
N2 C6 C7 114.8(4) . . ?
N2 C6 H6A 108.6 . . ?
C7 C6 H6A 108.6 . . ?
N2 C6 H6B 108.6 . . ?
C7 C6 H6B 108.6 . . ?
H6A C6 H6B 107.5 . . ?
C8 C7 C6 115.1(4) . . ?
C8 C7 H7A 108.5 . . ?
C6 C7 H7A 108.5 . . ?
C8 C7 H7B 108.5 . . ?
C6 C7 H7B 108.5 . . ?
H7A C7 H7B 107.5 . . ?
C7 C8 N1 114.9(4) . . ?
C7 C8 H8A 108.5 . . ?
N1 C8 H8A 108.5 . . ?
C7 C8 H8B 108.5 . . ?
N1 C8 H8B 108.5 . . ?
H8A C8 H8B 107.5 . . ?
N2 C9 C10 111.9(4) . . ?
N2 C9 H9A 109.2 . . ?
C10 C9 H9A 109.2 . . ?
N2 C9 H9B 109.2 . . ?
C10 C9 H9B 109.2 . . ?
H9A C9 H9B 107.9 . . ?
C9 C10 S2 108.9(4) . . ?
C9 C10 H10A 109.9 . . ?
S2 C10 H10A 109.9 . . ?
C9 C10 H10B 109.9 . . ?
S2 C10 H10B 109.9 . . ?
H10A C10 H10B 108.3 . . ?

loop_
_geom_bond_atom_site_label_1
_geom_bond_atom_site_label_2
_geom_bond_distance
_geom_bond_site_symmetry_2
_geom_bond_publ_flag
Co1 N3 1.765(4) . ?
Co1 N2 2.036(4) . ?
Co1 N1 2.041(4) . ?
Co1 S1 2.2152(17) . ?
Co1 S2 2.2339(16) . ?
S1 C1 1.825(5) . ?
S2 C10 1.814(5) . ?
O1A N3 1.173(7) . ?
O1B N3 1.160(16) . ?
N1 C2 1.496(6) . ?
N1 C3 1.495(6) . ?
N1 C8 1.501(6) . ?
N2 C9 1.489(6) . ?
N2 C6 1.496(6) . ?
N2 C5 1.505(6) . ?
C1 C2 1.494(7) . ?
C1 H1A 0.9900 . ?
C1 H1B 0.9900 . ?
C2 H2A 0.9900 . ?
C2 H2B 0.9900 . ?
C3 C4 1.504(7) . ?
C3 H3A 0.9900 . ?
C3 H3B 0.9900 . ?
C4 C5 1.522(7) . ?
C4 H4A 0.9900 . ?
C4 H4B 0.9900 . ?
C5 H5A 0.9900 . ?
C5 H5B 0.9900 . ?
C6 C7 1.508(7) . ?
C6 H6A 0.9900 . ?
C6 H6B 0.9900 . ?
C7 C8 1.500(7) . ?
C7 H7A 0.9900 . ?
C7 H7B 0.9900 . ?
C8 H8A 0.9900 . ?
C8 H8B 0.9900 . ?
C9 C10 1.509(7) . ?
C9 H9A 0.9900 . ?
C9 H9B 0.9900 . ?
C10 H10A 0.9900 . ?
C10 H10B 0.9900 . ?

loop_
_geom_torsion_atom_site_label_1
_geom_torsion_atom_site_label_2
_geom_torsion_atom_site_label_3
_geom_torsion_atom_site_label_4
_geom_torsion
_geom_torsion_site_symmetry_1
_geom_torsion_site_symmetry_2
_geom_torsion_site_symmetry_3
_geom_torsion_site_symmetry_4
_geom_torsion_publ_flag
N3 Co1 S1 C1 -86.3(2) . . . . ?
N2 Co1 S1 C1 89.3(3) . . . . ?
N1 Co1 S1 C1 7.6(2) . . . . ?
S2 Co1 S1 C1 174.69(18) . . . . ?
N3 Co1 S2 C10 109.2(2) . . . . ?
N2 Co1 S2 C10 8.4(2) . . . . ?
N1 Co1 S2 C10 -68.6(6) . . . . ?
S1 Co1 S2 C10 -144.58(19) . . . . ?
N3 Co1 N1 C2 74.5(3) . . . . ?
N2 Co1 N1 C2 175.1(3) . . . . ?
S1 Co1 N1 C2 -31.6(3) . . . . ?
S2 Co1 N1 C2 -107.6(6) . . . . ?
N3 Co1 N1 C3 -165.2(3) . . . . ?
N2 Co1 N1 C3 -64.6(3) . . . . ?
S1 Co1 N1 C3 88.6(3) . . . . ?
S2 Co1 N1 C3 12.7(8) . . . . ?
N3 Co1 N1 C8 -44.0(4) . . . . ?
N2 Co1 N1 C8 56.7(3) . . . . ?
S1 Co1 N1 C8 -150.1(3) . . . . ?
S2 Co1 N1 C8 133.9(5) . . . . ?
N3 Co1 N2 C9 -81.9(3) . . . . ?
N1 Co1 N2 C9 -175.8(3) . . . . ?
S1 Co1 N2 C9 102.4(4) . . . . ?
S2 Co1 N2 C9 17.2(3) . . . . ?
N3 Co1 N2 C6 36.8(3) . . . . ?
N1 Co1 N2 C6 -57.1(3) . . . . ?
S1 Co1 N2 C6 -138.9(3) . . . . ?
S2 Co1 N2 C6 135.8(3) . . . . ?
N3 Co1 N2 C5 158.6(3) . . . . ?
N1 Co1 N2 C5 64.7(3) . . . . ?
S1 Co1 N2 C5 -17.1(5) . . . . ?
S2 Co1 N2 C5 -102.3(3) . . . . ?
N2 Co1 N3 O1B 54.4(13) . . . . ?
N1 Co1 N3 O1B 143.0(13) . . . . ?
S1 Co1 N3 O1B -127.7(12) . . . . ?
S2 Co1 N3 O1B -36.5(13) . . . . ?
N2 Co1 N3 O1A 114.9(6) . . . . ?
N1 Co1 N3 O1A -156.4(6) . . . . ?
S1 Co1 N3 O1A -67.1(6) . . . . ?
S2 Co1 N3 O1A 24.1(6) . . . . ?
Co1 S1 C1 C2 17.2(4) . . . . ?
S1 C1 C2 N1 -45.1(5) . . . . ?
C3 N1 C2 C1 -66.9(5) . . . . ?
C8 N1 C2 C1 173.4(4) . . . . ?
Co1 N1 C2 C1 51.6(5) . . . . ?
C2 N1 C3 C4 132.5(4) . . . . ?
C8 N1 C3 C4 -109.2(5) . . . . ?
Co1 N1 C3 C4 13.9(5) . . . . ?
N1 C3 C4 C5 57.4(6) . . . . ?
C9 N2 C5 C4 -135.4(5) . . . . ?
C6 N2 C5 C4 107.5(5) . . . . ?
Co1 N2 C5 C4 -15.4(5) . . . . ?
C3 C4 C5 N2 -56.7(6) . . . . ?
C9 N2 C6 C7 -174.0(4) . . . . ?
C5 N2 C6 C7 -54.9(6) . . . . ?
Co1 N2 C6 C7 65.0(5) . . . . ?
N2 C6 C7 C8 -58.3(6) . . . . ?
C6 C7 C8 N1 57.7(6) . . . . ?
C2 N1 C8 C7 177.0(4) . . . . ?
C3 N1 C8 C7 56.4(6) . . . . ?
Co1 N1 C8 C7 -64.0(5) . . . . ?
C6 N2 C9 C10 -166.6(4) . . . . ?
C5 N2 C9 C10 73.7(5) . . . . ?
Co1 N2 C9 C10 -44.3(5) . . . . ?
N2 C9 C10 S2 52.4(5) . . . . ?
Co1 S2 C10 C9 -33.1(4) . . . . ?
